data_7007710
loop_
_publ_author_name
'Farrer, Nicola J.'
'McDonald, Robert'
'McIndoe, J. Scott'

_publ_section_title
;
 Proton sponge phosphines: electrospray-active ligands.
;
_journal_issue 38
_journal_name_full 'Dalton transactions (Cambridge, England : 2003)'
_journal_page_first 4570
_journal_page_last 4579
_journal_paper_doi 10.1039/b609561e
_journal_year 2006
_chemical_formula_moiety 'C34 H39 N4 P'
_chemical_formula_sum 'C34 H39 N4 P'
_chemical_formula_weight 534.66
_chemical_name_common bis(1,8-bis(dimethylamino)naphth-2-yl)(phenyl)phosphine
_chemical_name_systematic bis(1,8-bis(dimethylamino)naphth-2-yl)(phenyl)phosphine
_space_group_IT_number 33
_symmetry_cell_setting orthorhombic
_symmetry_space_group_name_Hall 'P 2c -2n'
_symmetry_space_group_name_H-M 'P n a 21'
_atom_sites_solution_hydrogens geom
_atom_sites_solution_primary direct
_atom_sites_solution_secondary difmap
_audit_creation_method SHELXL-97
_cell_angle_alpha 90.00
_cell_angle_beta 90.00
_cell_angle_gamma 90.00
_cell_formula_units_Z 4
_cell_length_a 15.4223(12)
_cell_length_b 10.8193(8)
_cell_length_c 17.8969(14)
_cell_measurement_reflns_used 7954
_cell_measurement_temperature 193(2)
_cell_measurement_theta_max 25.85
_cell_measurement_theta_min 2.20
_cell_volume 2986.2(4)
_computing_cell_refinement 'Bruker SAINT (Bruker, 1997)'
_computing_data_collection 'Bruker SMART (Bruker, 1997)'
_computing_data_reduction 'Bruker SAINT (Bruker, 1997)'
_computing_molecular_graphics 'Bruker SHELXTL (Bruker, 1997)'
_computing_publication_material 'Bruker SHELXTL (Bruker, 1997)'
_computing_structure_refinement 'SHELXL-97 (Sheldrick, 1997)'
_computing_structure_solution 'SHELXS-97 (Sheldrick, 1990)'
_diffrn_ambient_temperature 193(2)
_diffrn_detector_area_resol_mean 8.192
_diffrn_measured_fraction_theta_full 0.998
_diffrn_measured_fraction_theta_max 0.998
_diffrn_measurement_device_type 'Bruker PLATFORM diffractometer/SMART 1000 CCD area detector'
_diffrn_measurement_method '\w scans'
_diffrn_radiation_monochromator graphite
_diffrn_radiation_source 'fine-focus sealed tube'
_diffrn_radiation_type MoK\a
_diffrn_radiation_wavelength 0.71073
_diffrn_reflns_av_R_equivalents 0.0504
_diffrn_reflns_av_sigmaI/netI 0.0417
_diffrn_reflns_limit_h_max 19
_diffrn_reflns_limit_h_min -19
_diffrn_reflns_limit_k_max 13
_diffrn_reflns_limit_k_min -13
_diffrn_reflns_limit_l_max 22
_diffrn_reflns_limit_l_min -22
_diffrn_reflns_number 22819
_diffrn_reflns_theta_full 26.45
_diffrn_reflns_theta_max 26.45
_diffrn_reflns_theta_min 2.20
_diffrn_standards_decay_% 0
_diffrn_standards_interval_time 0
_diffrn_standards_number 0
_exptl_absorpt_coefficient_mu 0.121
_exptl_absorpt_correction_T_max 0.9821
_exptl_absorpt_correction_T_min 0.9265
_exptl_absorpt_correction_type multi-scan
_exptl_absorpt_process_details 'SADABS (Sheldrick, 1996)'
_exptl_crystal_colour yellow
_exptl_crystal_density_diffrn 1.189
_exptl_crystal_density_method 'not measured'
_exptl_crystal_description fragment
_exptl_crystal_F_000 1144
_exptl_crystal_size_max 0.64
_exptl_crystal_size_mid 0.24
_exptl_crystal_size_min 0.15
_refine_diff_density_max 0.234
_refine_diff_density_min -0.248
_refine_diff_density_rms 0.045
_refine_ls_abs_structure_details 'Flack H D (1983), Acta Cryst. A39, 876-881'
_refine_ls_abs_structure_Flack 0.14(11)
_refine_ls_extinction_method none
_refine_ls_goodness_of_fit_ref 1.023
_refine_ls_hydrogen_treatment constr
_refine_ls_matrix_type full
_refine_ls_number_parameters 353
_refine_ls_number_reflns 6154
_refine_ls_number_restraints 1
_refine_ls_restrained_S_all 1.023
_refine_ls_R_factor_all 0.0657
_refine_ls_R_factor_gt 0.0503
_refine_ls_shift/su_max 0.000
_refine_ls_shift/su_mean 0.000
_refine_ls_structure_factor_coef Fsqd
_refine_ls_weighting_details 'calc w=1/[\s^2^(Fo^2^)+(0.0772P)^2^+0.7419P] where P=(Fo^2^+2Fc^2^)/3'
_refine_ls_weighting_scheme calc
_refine_ls_wR_factor_gt 0.1269
_refine_ls_wR_factor_ref 0.1374
_reflns_number_gt 5074
_reflns_number_total 6154
_reflns_threshold_expression I>2\s(I)
_cod_data_source_file b609561e.txt
_cod_data_source_block vic0548
_cod_depositor_comments
;
The following automatic conversions were performed:
'_symmetry_cell_setting' value 'Orthorhombic' changed to 'orthorhombic'
according to '/home/saulius/struct/CIF-dictionaries/cif_core.dic'
dictionary named 'cif_core.dic' version 2.4.1 from 2010-06-29.

Automatic conversion script
Id: cif_fix_enum 1527 2010-12-29 10:47:43Z saulius 
;
_cod_original_cell_volume 2986.3(4)
_cod_database_code 7007710

loop_
_symmetry_equiv_pos_as_xyz
'x, y, z'
'-x, -y, z+1/2'
'x+1/2, -y+1/2, z'
'-x+1/2, y+1/2, z+1/2'

loop_
_atom_site_label
_atom_site_type_symbol
_atom_site_fract_x
_atom_site_fract_y
_atom_site_fract_z
_atom_site_U_iso_or_equiv
_atom_site_adp_type
_atom_site_occupancy
_atom_site_symmetry_multiplicity
_atom_site_calc_flag
_atom_site_refinement_flags
_atom_site_disorder_assembly
_atom_site_disorder_group
P P 0.20081(4) 0.26049(6) 0.07345(4) 0.03608(17) Uani 1 1 d . . .
N1 N 0.19676(16) 0.3936(3) 0.21499(15) 0.0483(6) Uani 1 1 d . . .
N2 N 0.11903(18) 0.5602(2) 0.31781(15) 0.0502(6) Uani 1 1 d . . .
N3 N 0.15931(17) -0.0065(2) 0.10008(14) 0.0485(6) Uani 1 1 d . . .
N4 N 0.01674(15) -0.1773(2) 0.07478(17) 0.0474(6) Uani 1 1 d . . .
C1 C 0.2095(3) 0.3266(4) 0.2847(2) 0.0715(11) Uani 1 1 d . . .
H1A H 0.2697 0.3361 0.3012 0.086 Uiso 1 1 calc R . .
H1B H 0.1969 0.2387 0.2768 0.086 Uiso 1 1 calc R . .
H1C H 0.1705 0.3597 0.3229 0.086 Uiso 1 1 calc R . .
C2 C 0.2666(2) 0.4643(5) 0.1916(2) 0.0813(14) Uani 1 1 d . . .
H2A H 0.3163 0.4490 0.2244 0.098 Uiso 1 1 calc R . .
H2B H 0.2511 0.5520 0.1935 0.098 Uiso 1 1 calc R . .
H2C H 0.2819 0.4417 0.1402 0.098 Uiso 1 1 calc R . .
C3 C 0.1213(4) 0.5667(6) 0.3977(2) 0.107(2) Uani 1 1 d . . .
H3A H 0.1048 0.4864 0.4187 0.128 Uiso 1 1 calc R . .
H3B H 0.0806 0.6301 0.4150 0.128 Uiso 1 1 calc R . .
H3C H 0.1800 0.5880 0.4141 0.128 Uiso 1 1 calc R . .
C4 C 0.1452(3) 0.6747(4) 0.2856(3) 0.0890(14) Uani 1 1 d . . .
H4A H 0.2008 0.7002 0.3071 0.107 Uiso 1 1 calc R . .
H4B H 0.1013 0.7379 0.2960 0.107 Uiso 1 1 calc R . .
H4C H 0.1514 0.6648 0.2314 0.107 Uiso 1 1 calc R . .
C5 C 0.2079(2) -0.1211(3) 0.1008(2) 0.0595(9) Uani 1 1 d . . .
H5A H 0.2267 -0.1392 0.1520 0.071 Uiso 1 1 calc R . .
H5B H 0.2588 -0.1131 0.0684 0.071 Uiso 1 1 calc R . .
H5C H 0.1710 -0.1884 0.0826 0.071 Uiso 1 1 calc R . .
C6 C 0.1222(3) 0.0291(4) 0.1700(2) 0.0626(9) Uani 1 1 d . . .
H6A H 0.1548 -0.0093 0.2108 0.075 Uiso 1 1 calc R . .
H6B H 0.0617 0.0017 0.1720 0.075 Uiso 1 1 calc R . .
H6C H 0.1246 0.1192 0.1750 0.075 Uiso 1 1 calc R . .
C7 C -0.0068(3) -0.3021(3) 0.0973(2) 0.0696(11) Uani 1 1 d . . .
H7A H -0.0230 -0.3024 0.1502 0.083 Uiso 1 1 calc R . .
H7B H 0.0427 -0.3574 0.0895 0.083 Uiso 1 1 calc R . .
H7C H -0.0560 -0.3306 0.0672 0.083 Uiso 1 1 calc R . .
C8 C -0.0503(2) -0.0908(3) 0.0980(2) 0.0548(8) Uani 1 1 d . . .
H8A H -0.0654 -0.1060 0.1504 0.066 Uiso 1 1 calc R . .
H8B H -0.1019 -0.1022 0.0667 0.066 Uiso 1 1 calc R . .
H8C H -0.0289 -0.0060 0.0924 0.066 Uiso 1 1 calc R . .
C11 C 0.11361(16) 0.3940(2) 0.18186(14) 0.0308(5) Uani 1 1 d . . .
C12 C 0.10476(16) 0.3361(3) 0.11424(15) 0.0376(6) Uani 1 1 d . . .
C13 C 0.02267(19) 0.3262(3) 0.07972(19) 0.0557(9) Uani 1 1 d . . .
H13 H 0.0183 0.2937 0.0306 0.067 Uiso 1 1 calc R . .
C14 C -0.04971(18) 0.3628(3) 0.11631(18) 0.0479(7) Uani 1 1 d . . .
H14 H -0.1049 0.3492 0.0941 0.057 Uiso 1 1 calc R . .
C15 C -0.04471(16) 0.4206(2) 0.18671(15) 0.0354(6) Uani 1 1 d . . .
C16 C -0.12154(19) 0.4567(3) 0.22365(18) 0.0457(7) Uani 1 1 d . . .
H16 H -0.1761 0.4383 0.2016 0.055 Uiso 1 1 calc R . .
C17 C -0.1190(2) 0.5165(4) 0.2892(2) 0.0617(9) Uani 1 1 d . . .
H17 H -0.1712 0.5362 0.3148 0.074 Uiso 1 1 calc R . .
C18 C -0.0388(2) 0.5494(3) 0.3194(2) 0.0569(9) Uani 1 1 d . . .
H18 H -0.0378 0.5959 0.3644 0.068 Uiso 1 1 calc R . .
C19 C 0.03871(19) 0.5176(3) 0.28701(17) 0.0417(6) Uani 1 1 d . . .
C20 C 0.03846(16) 0.4449(2) 0.21981(14) 0.0312(5) Uani 1 1 d . . .
C21 C 0.12824(17) 0.0353(3) 0.02962(15) 0.0362(6) Uani 1 1 d . . .
C22 C 0.14833(17) 0.1548(2) 0.00594(15) 0.0344(6) Uani 1 1 d . . .
C23 C 0.13547(17) 0.1885(3) -0.06917(16) 0.0386(6) Uani 1 1 d . . .
H23 H 0.1451 0.2717 -0.0840 0.046 Uiso 1 1 calc R . .
C24 C 0.10936(19) 0.1040(3) -0.12120(16) 0.0422(7) Uani 1 1 d . . .
H24 H 0.1072 0.1263 -0.1725 0.051 Uiso 1 1 calc R . .
C25 C 0.08546(18) -0.0167(3) -0.09882(17) 0.0403(6) Uani 1 1 d . . .
C26 C 0.05960(19) -0.1050(3) -0.15337(18) 0.0494(8) Uani 1 1 d . . .
H26 H 0.0606 -0.0845 -0.2050 0.059 Uiso 1 1 calc R . .
C27 C 0.0335(2) -0.2185(3) -0.1310(2) 0.0568(9) Uani 1 1 d . . .
H27 H 0.0230 -0.2810 -0.1671 0.068 Uiso 1 1 calc R . .
C28 C 0.0219(2) -0.2447(3) -0.0547(2) 0.0523(8) Uani 1 1 d . . .
H28 H -0.0004 -0.3231 -0.0406 0.063 Uiso 1 1 calc R . .
C29 C 0.04183(17) -0.1606(3) -0.00031(18) 0.0415(6) Uani 1 1 d . . .
C30 C 0.08552(16) -0.0478(3) -0.02206(16) 0.0377(6) Uani 1 1 d . . .
C31 C 0.24032(17) 0.3835(2) 0.01109(16) 0.0374(6) Uani 1 1 d . . .
C32 C 0.1972(2) 0.4936(3) -0.00486(17) 0.0473(7) Uani 1 1 d . . .
H32 H 0.1416 0.5086 0.0161 0.057 Uiso 1 1 calc R . .
C33 C 0.2346(3) 0.5812(3) -0.0508(2) 0.0601(9) Uani 1 1 d . . .
H33 H 0.2045 0.6560 -0.0609 0.072 Uiso 1 1 calc R . .
C34 C 0.3146(2) 0.5616(3) -0.0820(2) 0.0597(9) Uani 1 1 d . . .
H34 H 0.3398 0.6227 -0.1133 0.072 Uiso 1 1 calc R . .
C35 C 0.3581(2) 0.4535(3) -0.0678(2) 0.0592(9) Uani 1 1 d . . .
H35 H 0.4130 0.4387 -0.0901 0.071 Uiso 1 1 calc R . .
C36 C 0.32163(18) 0.3661(3) -0.02089(18) 0.0453(7) Uani 1 1 d . . .
H36 H 0.3529 0.2925 -0.0103 0.054 Uiso 1 1 calc R . .

loop_
_atom_site_aniso_label
_atom_site_aniso_U_11
_atom_site_aniso_U_22
_atom_site_aniso_U_33
_atom_site_aniso_U_23
_atom_site_aniso_U_13
_atom_site_aniso_U_12
P 0.0289(3) 0.0409(4) 0.0385(3) -0.0063(3) -0.0007(3) 0.0037(3)
N1 0.0326(12) 0.0580(16) 0.0542(15) -0.0048(13) -0.0095(11) -0.0074(11)
N2 0.0580(16) 0.0454(14) 0.0473(15) -0.0107(11) -0.0064(12) -0.0111(12)
N3 0.0525(15) 0.0481(14) 0.0449(13) 0.0041(11) -0.0008(12) -0.0017(12)
N4 0.0416(12) 0.0375(12) 0.0630(15) 0.0092(13) 0.0072(13) 0.0008(10)
C1 0.068(2) 0.065(2) 0.081(3) 0.009(2) -0.038(2) 0.0002(19)
C2 0.0459(19) 0.144(4) 0.054(2) -0.012(2) 0.0013(16) -0.047(2)
C3 0.107(4) 0.157(5) 0.056(3) -0.015(3) -0.004(2) -0.060(4)
C4 0.068(3) 0.076(3) 0.123(4) 0.023(3) -0.009(3) -0.029(2)
C5 0.0484(18) 0.056(2) 0.074(2) 0.0127(17) -0.0156(16) -0.0013(15)
C6 0.066(2) 0.078(2) 0.0448(19) 0.0051(17) 0.0010(16) -0.0133(19)
C7 0.066(2) 0.0478(19) 0.095(3) 0.0114(19) 0.008(2) -0.0051(17)
C8 0.0460(17) 0.062(2) 0.0570(19) 0.0081(16) 0.0064(15) 0.0046(15)
C11 0.0295(12) 0.0290(12) 0.0339(13) 0.0027(11) 0.0005(10) -0.0039(10)
C12 0.0280(13) 0.0471(16) 0.0377(15) -0.0029(12) 0.0004(11) 0.0064(12)
C13 0.0379(15) 0.080(2) 0.0488(18) -0.0318(17) -0.0133(14) 0.0096(15)
C14 0.0299(14) 0.0539(18) 0.060(2) -0.0134(15) -0.0109(13) 0.0025(13)
C15 0.0311(13) 0.0342(14) 0.0409(15) 0.0025(11) 0.0052(11) -0.0009(11)
C16 0.0318(14) 0.0532(17) 0.0522(17) 0.0066(14) 0.0086(13) 0.0027(13)
C17 0.0467(19) 0.081(2) 0.058(2) -0.0048(19) 0.0155(16) 0.0176(17)
C18 0.061(2) 0.061(2) 0.0487(18) -0.0182(16) 0.0045(15) 0.0120(16)
C19 0.0462(17) 0.0366(14) 0.0424(15) -0.0017(12) 0.0024(12) -0.0008(12)
C20 0.0322(13) 0.0290(12) 0.0325(13) 0.0059(10) 0.0035(10) -0.0045(10)
C21 0.0313(13) 0.0423(15) 0.0351(14) -0.0044(12) 0.0029(10) 0.0021(11)
C22 0.0315(13) 0.0361(13) 0.0357(13) -0.0064(11) 0.0001(11) 0.0020(11)
C23 0.0355(13) 0.0393(15) 0.0410(15) -0.0028(12) 0.0012(12) 0.0006(12)
C24 0.0367(15) 0.0522(17) 0.0376(15) -0.0035(13) 0.0071(11) 0.0001(13)
C25 0.0275(13) 0.0469(16) 0.0465(16) -0.0120(13) 0.0041(11) 0.0044(12)
C26 0.0397(16) 0.061(2) 0.0473(17) -0.0175(15) 0.0079(13) -0.0001(14)
C27 0.0412(17) 0.056(2) 0.073(2) -0.0313(18) 0.0026(15) -0.0017(15)
C28 0.0375(16) 0.0424(17) 0.077(2) -0.0120(16) 0.0020(15) -0.0013(13)
C29 0.0293(13) 0.0346(14) 0.0606(18) -0.0026(13) 0.0016(12) 0.0064(11)
C30 0.0255(12) 0.0370(14) 0.0505(16) -0.0073(12) 0.0037(12) 0.0051(11)
C31 0.0326(13) 0.0361(14) 0.0436(15) -0.0101(12) -0.0037(11) -0.0024(11)
C32 0.0469(17) 0.0465(17) 0.0486(17) 0.0000(14) 0.0014(13) 0.0114(14)
C33 0.068(2) 0.0488(19) 0.064(2) 0.0051(16) -0.0108(18) 0.0052(16)
C34 0.054(2) 0.063(2) 0.062(2) 0.0117(17) -0.0100(17) -0.0166(17)
C35 0.0366(16) 0.070(2) 0.071(2) -0.0050(18) 0.0044(16) -0.0147(16)
C36 0.0327(15) 0.0441(16) 0.0590(18) -0.0080(14) 0.0053(13) -0.0019(12)

loop_
_atom_type_symbol
_atom_type_description
_atom_type_scat_dispersion_real
_atom_type_scat_dispersion_imag
_atom_type_scat_source
C C 0.0033 0.0016 'International Tables Vol C Tables 4.2.6.8 and 6.1.1.4'
H H 0.0000 0.0000 'International Tables Vol C Tables 4.2.6.8 and 6.1.1.4'
N N 0.0061 0.0033 'International Tables Vol C Tables 4.2.6.8 and 6.1.1.4'
P P 0.1023 0.0942 'International Tables Vol C Tables 4.2.6.8 and 6.1.1.4'

loop_
_geom_angle_atom_site_label_1
_geom_angle_atom_site_label_2
_geom_angle_atom_site_label_3
_geom_angle
_geom_angle_site_symmetry_1
_geom_angle_site_symmetry_3
_geom_angle_publ_flag
C31 P C12 100.67(12) . . ?
C31 P C22 101.30(12) . . ?
C12 P C22 100.45(12) . . ?
C2 N1 C11 125.3(3) . . ?
C2 N1 C1 115.4(3) . . ?
C11 N1 C1 118.9(3) . . ?
C4 N2 C19 111.6(3) . . ?
C4 N2 C3 110.8(4) . . ?
C19 N2 C3 114.9(3) . . ?
C21 N3 C6 123.8(3) . . ?
C21 N3 C5 117.0(3) . . ?
C6 N3 C5 115.4(3) . . ?
C29 N4 C8 112.6(2) . . ?
C29 N4 C7 116.8(3) . . ?
C8 N4 C7 109.9(3) . . ?
C12 C11 N1 117.4(2) . . ?
C12 C11 C20 120.5(2) . . ?
N1 C11 C20 122.0(2) . . ?
C11 C12 C13 120.7(2) . . ?
C11 C12 P 118.2(2) . . ?
C13 C12 P 120.9(2) . . ?
C14 C13 C12 120.4(3) . . ?
C13 C14 C15 121.2(3) . . ?
C14 C15 C16 119.7(3) . . ?
C14 C15 C20 119.9(2) . . ?
C16 C15 C20 120.4(3) . . ?
C17 C16 C15 121.3(3) . . ?
C16 C17 C18 119.2(3) . . ?
C19 C18 C17 123.0(3) . . ?
C18 C19 N2 120.7(3) . . ?
C18 C19 C20 119.2(3) . . ?
N2 C19 C20 120.0(3) . . ?
C19 C20 C15 116.6(2) . . ?
C19 C20 C11 126.7(2) . . ?
C15 C20 C11 116.8(2) . . ?
C22 C21 N3 119.3(2) . . ?
C22 C21 C30 118.8(2) . . ?
N3 C21 C30 121.4(2) . . ?
C21 C22 C23 120.0(2) . . ?
C21 C22 P 118.1(2) . . ?
C23 C22 P 121.7(2) . . ?
C24 C23 C22 121.3(3) . . ?
C23 C24 C25 120.1(3) . . ?
C30 C25 C24 119.6(3) . . ?
C30 C25 C26 120.5(3) . . ?
C24 C25 C26 119.9(3) . . ?
C27 C26 C25 119.3(3) . . ?
C26 C27 C28 120.6(3) . . ?
C29 C28 C27 121.9(3) . . ?
C28 C29 N4 122.2(3) . . ?
C28 C29 C30 118.3(3) . . ?
N4 C29 C30 119.5(3) . . ?
C25 C30 C29 117.5(3) . . ?
C25 C30 C21 118.2(3) . . ?
C29 C30 C21 124.3(3) . . ?
C36 C31 C32 117.5(3) . . ?
C36 C31 P 116.7(2) . . ?
C32 C31 P 125.8(2) . . ?
C33 C32 C31 120.6(3) . . ?
C34 C33 C32 120.9(3) . . ?
C33 C34 C35 119.8(3) . . ?
C34 C35 C36 119.7(3) . . ?
C35 C36 C31 121.6(3) . . ?

loop_
_geom_bond_atom_site_label_1
_geom_bond_atom_site_label_2
_geom_bond_distance
_geom_bond_site_symmetry_2
_geom_bond_publ_flag
P C31 1.841(3) . ?
P C12 1.843(3) . ?
P C22 1.850(3) . ?
N1 C2 1.386(4) . ?
N1 C11 1.413(3) . ?
N1 C1 1.456(5) . ?
N2 C4 1.425(5) . ?
N2 C19 1.432(4) . ?
N2 C3 1.433(5) . ?
N3 C21 1.423(4) . ?
N3 C6 1.428(4) . ?
N3 C5 1.449(4) . ?
N4 C29 1.410(4) . ?
N4 C8 1.455(4) . ?
N4 C7 1.456(4) . ?
C11 C12 1.369(4) . ?
C11 C20 1.452(4) . ?
C12 C13 1.413(4) . ?
C13 C14 1.353(4) . ?
C14 C15 1.409(4) . ?
C15 C16 1.412(4) . ?
C15 C20 1.437(4) . ?
C16 C17 1.340(5) . ?
C17 C18 1.396(5) . ?
C18 C19 1.372(4) . ?
C19 C20 1.437(4) . ?
C21 C22 1.395(4) . ?
C21 C30 1.449(4) . ?
C22 C23 1.407(4) . ?
C23 C24 1.366(4) . ?
C24 C25 1.415(4) . ?
C25 C30 1.414(4) . ?
C25 C26 1.423(4) . ?
C26 C27 1.353(5) . ?
C27 C28 1.405(5) . ?
C28 C29 1.368(4) . ?
C29 C30 1.448(4) . ?
C31 C36 1.391(4) . ?
C31 C32 1.394(4) . ?
C32 C33 1.381(5) . ?
C33 C34 1.370(5) . ?
C34 C35 1.372(5) . ?
C35 C36 1.384(5) . ?

loop_
_geom_torsion_atom_site_label_1
_geom_torsion_atom_site_label_2
_geom_torsion_atom_site_label_3
_geom_torsion_atom_site_label_4
_geom_torsion
_geom_torsion_site_symmetry_1
_geom_torsion_site_symmetry_2
_geom_torsion_site_symmetry_3
_geom_torsion_site_symmetry_4
_geom_torsion_publ_flag
C2 N1 C11 C12 73.7(4) . . . . ?
C1 N1 C11 C12 -114.3(3) . . . . ?
C2 N1 C11 C20 -110.9(4) . . . . ?
C1 N1 C11 C20 61.0(4) . . . . ?
N1 C11 C12 C13 176.2(3) . . . . ?
C20 C11 C12 C13 0.8(4) . . . . ?
N1 C11 C12 P 1.2(3) . . . . ?
C20 C11 C12 P -174.21(19) . . . . ?
C31 P C12 C11 -95.6(2) . . . . ?
C22 P C12 C11 160.7(2) . . . . ?
C31 P C12 C13 89.4(3) . . . . ?
C22 P C12 C13 -14.3(3) . . . . ?
C11 C12 C13 C14 -6.6(5) . . . . ?
P C12 C13 C14 168.2(3) . . . . ?
C12 C13 C14 C15 5.3(5) . . . . ?
C13 C14 C15 C16 -179.5(3) . . . . ?
C13 C14 C15 C20 1.8(5) . . . . ?
C14 C15 C16 C17 -177.2(3) . . . . ?
C20 C15 C16 C17 1.5(5) . . . . ?
C15 C16 C17 C18 3.5(5) . . . . ?
C16 C17 C18 C19 -3.6(6) . . . . ?
C17 C18 C19 N2 176.1(3) . . . . ?
C17 C18 C19 C20 -1.3(5) . . . . ?
C4 N2 C19 C18 -90.8(4) . . . . ?
C3 N2 C19 C18 36.5(5) . . . . ?
C4 N2 C19 C20 86.6(4) . . . . ?
C3 N2 C19 C20 -146.1(4) . . . . ?
C18 C19 C20 C15 6.0(4) . . . . ?
N2 C19 C20 C15 -171.4(2) . . . . ?
C18 C19 C20 C11 -174.2(3) . . . . ?
N2 C19 C20 C11 8.3(4) . . . . ?
C14 C15 C20 C19 172.5(3) . . . . ?
C16 C15 C20 C19 -6.2(4) . . . . ?
C14 C15 C20 C11 -7.3(4) . . . . ?
C16 C15 C20 C11 174.0(2) . . . . ?
C12 C11 C20 C19 -173.8(3) . . . . ?
N1 C11 C20 C19 11.0(4) . . . . ?
C12 C11 C20 C15 6.0(3) . . . . ?
N1 C11 C20 C15 -169.3(2) . . . . ?
C6 N3 C21 C22 76.8(4) . . . . ?
C5 N3 C21 C22 -126.2(3) . . . . ?
C6 N3 C21 C30 -111.0(3) . . . . ?
C5 N3 C21 C30 46.0(4) . . . . ?
N3 C21 C22 C23 165.8(2) . . . . ?
C30 C21 C22 C23 -6.7(4) . . . . ?
N3 C21 C22 P -8.8(3) . . . . ?
C30 C21 C22 P 178.75(19) . . . . ?
C31 P C22 C21 165.0(2) . . . . ?
C12 P C22 C21 -91.8(2) . . . . ?
C31 P C22 C23 -9.5(2) . . . . ?
C12 P C22 C23 93.7(2) . . . . ?
C21 C22 C23 C24 -4.8(4) . . . . ?
P C22 C23 C24 169.6(2) . . . . ?
C22 C23 C24 C25 7.0(4) . . . . ?
C23 C24 C25 C30 2.5(4) . . . . ?
C23 C24 C25 C26 -179.0(3) . . . . ?
C30 C25 C26 C27 1.2(4) . . . . ?
C24 C25 C26 C27 -177.3(3) . . . . ?
C25 C26 C27 C28 7.6(5) . . . . ?
C26 C27 C28 C29 -4.5(5) . . . . ?
C27 C28 C29 N4 168.8(3) . . . . ?
C27 C28 C29 C30 -7.5(4) . . . . ?
C8 N4 C29 C28 -109.9(3) . . . . ?
C7 N4 C29 C28 18.6(4) . . . . ?
C8 N4 C29 C30 66.3(3) . . . . ?
C7 N4 C29 C30 -165.2(3) . . . . ?
C24 C25 C30 C29 165.8(2) . . . . ?
C26 C25 C30 C29 -12.7(4) . . . . ?
C24 C25 C30 C21 -13.6(4) . . . . ?
C26 C25 C30 C21 167.9(2) . . . . ?
C28 C29 C30 C25 15.7(4) . . . . ?
N4 C29 C30 C25 -160.7(2) . . . . ?
C28 C29 C30 C21 -165.0(3) . . . . ?
N4 C29 C30 C21 18.6(4) . . . . ?
C22 C21 C30 C25 15.6(4) . . . . ?
N3 C21 C30 C25 -156.6(2) . . . . ?
C22 C21 C30 C29 -163.7(2) . . . . ?
N3 C21 C30 C29 24.1(4) . . . . ?
C12 P C31 C36 170.0(2) . . . . ?
C22 P C31 C36 -87.0(2) . . . . ?
C12 P C31 C32 -7.9(3) . . . . ?
C22 P C31 C32 95.2(3) . . . . ?
C36 C31 C32 C33 0.0(4) . . . . ?
P C31 C32 C33 177.9(3) . . . . ?
C31 C32 C33 C34 0.4(5) . . . . ?
C32 C33 C34 C35 0.3(5) . . . . ?
C33 C34 C35 C36 -1.3(5) . . . . ?
C34 C35 C36 C31 1.7(5) . . . . ?
C32 C31 C36 C35 -1.1(4) . . . . ?
P C31 C36 C35 -179.1(3) . . . . ?

loop_
_cod_related_entry_id
_cod_related_entry_database
_cod_related_entry_code
1 ChemSpider 21144255
